data_4509320
loop_
_publ_author_name
'Zheng, Sheng-Run'
'Yang, Qing-Yuan'
'Yang, Rui'
'Pan, Mei'
'Cao, Rong'
'Su, Cheng-Yong'

_publ_section_title
;
 Metal-Directed Assembly of Coordination Polymers with a Multifunctional
 Semirigid Ligand Containing Pyridyl and Benzimidazolyl Donor Groups
;
_journal_issue 5
_journal_name_full 'Crystal Growth &amp; Design'
_journal_page_first 2341
_journal_paper_doi 10.1021/cg801228x
_journal_volume 9
_journal_year 2009
_chemical_formula_sum 'C30 H26 Cd I2 N8'
_chemical_formula_weight 864.79
_chemical_name_systematic
; 
 ? 
;
_space_group_IT_number 15
_symmetry_cell_setting monoclinic
_symmetry_space_group_name_Hall '-C 2yc'
_symmetry_space_group_name_H-M 'C 1 2/c 1'
_atom_sites_solution_hydrogens geom
_atom_sites_solution_primary direct
_atom_sites_solution_secondary difmap
_audit_creation_method SHELXL-97
_cell_angle_alpha 90.00
_cell_angle_beta 95.330(5)
_cell_angle_gamma 90.00
_cell_formula_units_Z 4
_cell_length_a 10.6162(6)
_cell_length_b 11.8325(7)
_cell_length_c 25.1063(12)
_cell_measurement_reflns_used 2740
_cell_measurement_temperature 150(2)
_cell_measurement_theta_max 30.2669
_cell_measurement_theta_min 2.7492
_cell_volume 3140.1(3)
_computing_structure_refinement 'SHELXL-97 (Sheldrick, 1997)'
_computing_structure_solution 'SHELXS-97 (Sheldrick, 1990)'
_diffrn_ambient_temperature 150(2)
_diffrn_detector_area_resol_mean 16.0855
_diffrn_measured_fraction_theta_full 0.961
_diffrn_measured_fraction_theta_max 0.961
_diffrn_measurement_device_type 'Gemini S Ultra'
_diffrn_measurement_method '\w and \p scan'
_diffrn_radiation_monochromator graphite
_diffrn_radiation_source 'Enhance (Mo) X-ray Source'
_diffrn_radiation_type MoK\a
_diffrn_radiation_wavelength 0.71073
_diffrn_reflns_av_R_equivalents 0.0304
_diffrn_reflns_av_sigmaI/netI 0.0584
_diffrn_reflns_limit_h_max 12
_diffrn_reflns_limit_h_min -11
_diffrn_reflns_limit_k_max 13
_diffrn_reflns_limit_k_min -14
_diffrn_reflns_limit_l_max 29
_diffrn_reflns_limit_l_min -27
_diffrn_reflns_number 5775
_diffrn_reflns_theta_full 25.00
_diffrn_reflns_theta_max 25.00
_diffrn_reflns_theta_min 2.76
_diffrn_standards_decay_% NONE
_exptl_absorpt_coefficient_mu 2.695
_exptl_absorpt_correction_T_max 1.00000
_exptl_absorpt_correction_T_min 0.87827
_exptl_absorpt_correction_type multi-scan
_exptl_crystal_colour yellow
_exptl_crystal_density_diffrn 1.829
_exptl_crystal_density_method 'not measured'
_exptl_crystal_description block
_exptl_crystal_F_000 1664
_exptl_crystal_size_max 0.50
_exptl_crystal_size_mid 0.45
_exptl_crystal_size_min 0.40
_refine_diff_density_max 1.250
_refine_diff_density_min -0.761
_refine_diff_density_rms 0.138
_refine_ls_extinction_method none
_refine_ls_goodness_of_fit_ref 1.000
_refine_ls_hydrogen_treatment GEOM
_refine_ls_matrix_type full
_refine_ls_number_parameters 186
_refine_ls_number_reflns 2661
_refine_ls_number_restraints 0
_refine_ls_restrained_S_all 1.000
_refine_ls_R_factor_all 0.0658
_refine_ls_R_factor_gt 0.0474
_refine_ls_shift/su_max 0.000
_refine_ls_shift/su_mean 0.000
_refine_ls_structure_factor_coef Fsqd
_refine_ls_weighting_details 'calc w=1/[\s^2^(Fo^2^)+(0.0873P)^2^+40.7837P] where P=(Fo^2^+2Fc^2^)/3'
_refine_ls_weighting_scheme calc
_refine_ls_wR_factor_gt 0.1504
_refine_ls_wR_factor_ref 0.1553
_reflns_number_gt 1906
_reflns_number_total 2661
_reflns_threshold_expression >2sigma(I)
_cod_data_source_file cg801228xsup1.cif
_cod_data_source_block CdI2
_cod_depositor_comments
;
The following automatic conversions were performed:

'_symmetry_cell_setting' value 'Monoclinic' changed to 'monoclinic'
according to /home/saulius/struct/CIF-dictionaries/cif_core.dic
dictionary named 'cif_core.dic' version 2.4.2 from 2011-04-26.

Automatic conversion script
Id: cif_fix_values 1891 2012-01-12 08:04:46Z andrius 
;
_cod_original_sg_symbol_H-M C2/c
_cod_database_code 4509320

loop_
_symmetry_equiv_pos_as_xyz
'x, y, z'
'-x, y, -z+1/2'
'x+1/2, y+1/2, z'
'-x+1/2, y+1/2, -z+1/2'
'-x, -y, -z'
'x, -y, z-1/2'
'-x+1/2, -y+1/2, -z'
'x+1/2, -y+1/2, z-1/2'

loop_
_atom_site_label
_atom_site_type_symbol
_atom_site_fract_x
_atom_site_fract_y
_atom_site_fract_z
_atom_site_U_iso_or_equiv
_atom_site_adp_type
_atom_site_occupancy
_atom_site_symmetry_multiplicity
_atom_site_calc_flag
_atom_site_refinement_flags
Cd1 Cd 0.0000 0.02138(8) 0.2500 0.0274(3) Uani 1 2 d S
I1 I 0.23136(6) -0.07179(7) 0.27048(3) 0.0416(3) Uani 1 1 d .
N1 N 0.1416(7) 0.5820(7) 0.4921(3) 0.0320(19) Uani 1 1 d .
C11 C 0.0544(8) 0.3084(8) 0.3669(3) 0.025(2) Uani 1 1 d .
N2 N 0.1362(7) 0.4773(7) 0.4167(3) 0.0268(17) Uani 1 1 d .
C15 C 0.0613(8) 0.2293(8) 0.3275(3) 0.027(2) Uani 1 1 d .
H15A H 0.1315 0.2305 0.3080 0.032 Uiso 1 1 calc R
N4 N 0.2221(7) 0.2918(7) 0.4823(3) 0.0315(19) Uani 1 1 d .
C3 C -0.0035(9) 0.7975(9) 0.3996(4) 0.041(3) Uani 1 1 d .
H3A H -0.0334 0.8714 0.3977 0.049 Uiso 1 1 calc R
C7 C 0.1677(9) 0.4839(8) 0.4715(4) 0.029(2) Uani 1 1 d .
C9 C 0.2260(8) 0.3902(9) 0.5049(4) 0.031(2) Uani 1 1 d .
C12 C -0.0513(8) 0.3053(8) 0.3963(3) 0.027(2) Uani 1 1 d .
H12A H -0.0593 0.3566 0.4238 0.032 Uiso 1 1 calc R
C6 C 0.0803(8) 0.5799(8) 0.4026(4) 0.032(2) Uani 1 1 d .
C8 C 0.2724(10) 0.4178(9) 0.5610(4) 0.041(3) Uani 1 1 d .
H8A H 0.3078 0.3513 0.5784 0.062 Uiso 1 1 calc R
H8B H 0.2033 0.4446 0.5796 0.062 Uiso 1 1 calc R
H8C H 0.3362 0.4754 0.5612 0.062 Uiso 1 1 calc R
C2 C 0.0446(9) 0.7557(9) 0.4487(4) 0.038(2) Uani 1 1 d .
H2A H 0.0486 0.7996 0.4795 0.046 Uiso 1 1 calc R
C10 C 0.1611(8) 0.3905(9) 0.3788(3) 0.029(2) Uani 1 1 d .
H10A H 0.2358 0.3490 0.3926 0.035 Uiso 1 1 calc R
H10B H 0.1796 0.4262 0.3457 0.035 Uiso 1 1 calc R
C4 C -0.0094(9) 0.7332(9) 0.3523(4) 0.042(3) Uani 1 1 d .
H4A H -0.0403 0.7661 0.3201 0.050 Uiso 1 1 calc R
C1 C 0.0869(8) 0.6445(8) 0.4495(4) 0.030(2) Uani 1 1 d .
C13 C -0.1419(9) 0.2265(9) 0.3840(4) 0.036(2) Uani 1 1 d .
H13A H -0.2128 0.2237 0.4031 0.044 Uiso 1 1 calc R
C5 C 0.0301(9) 0.6219(10) 0.3530(4) 0.040(2) Uani 1 1 d .
H5A H 0.0237 0.5775 0.3223 0.047 Uiso 1 1 calc R
N3 N -0.0271(7) 0.1505(7) 0.3153(3) 0.0290(18) Uani 1 1 d .
C14 C -0.1293(9) 0.1503(9) 0.3432(4) 0.035(2) Uani 1 1 d .
H14B H -0.1930 0.0976 0.3348 0.042 Uiso 1 1 calc R

loop_
_atom_site_aniso_label
_atom_site_aniso_U_11
_atom_site_aniso_U_22
_atom_site_aniso_U_33
_atom_site_aniso_U_23
_atom_site_aniso_U_13
_atom_site_aniso_U_12
Cd1 0.0321(5) 0.0245(5) 0.0258(5) 0.000 0.0040(4) 0.000
I1 0.0418(4) 0.0484(5) 0.0342(4) 0.0052(3) 0.0024(3) 0.0121(3)
N1 0.032(4) 0.028(5) 0.037(4) -0.007(4) 0.010(3) -0.009(4)
C11 0.026(4) 0.028(5) 0.020(4) -0.003(4) -0.001(3) 0.000(4)
N2 0.024(4) 0.024(4) 0.032(4) -0.003(4) 0.001(3) -0.009(3)
C15 0.030(5) 0.025(5) 0.025(5) 0.003(4) 0.007(4) 0.001(4)
N4 0.028(4) 0.030(5) 0.038(5) -0.002(4) 0.007(3) -0.001(3)
C3 0.034(6) 0.034(6) 0.056(7) 0.015(6) 0.014(5) 0.006(5)
C7 0.027(5) 0.029(5) 0.033(5) -0.002(5) 0.008(4) -0.001(4)
C9 0.026(5) 0.034(6) 0.034(5) -0.008(5) 0.007(4) -0.003(4)
C12 0.036(5) 0.028(5) 0.018(4) -0.005(4) 0.012(4) 0.003(4)
C6 0.027(5) 0.029(5) 0.041(6) 0.001(5) 0.006(4) -0.005(4)
C8 0.050(6) 0.027(6) 0.043(6) -0.007(5) -0.009(5) 0.010(5)
C2 0.035(5) 0.029(6) 0.052(7) -0.002(5) 0.011(5) -0.004(5)
C10 0.030(5) 0.036(6) 0.023(5) -0.004(4) 0.010(4) -0.007(4)
C4 0.039(6) 0.040(7) 0.047(7) 0.019(6) 0.006(5) -0.005(5)
C1 0.029(5) 0.033(6) 0.028(5) -0.002(5) 0.008(4) -0.001(4)
C13 0.026(5) 0.049(7) 0.037(5) -0.008(5) 0.020(4) -0.007(5)
C5 0.035(5) 0.050(7) 0.034(5) 0.009(5) 0.003(4) -0.003(5)
N3 0.025(4) 0.034(5) 0.029(4) -0.006(4) 0.007(3) 0.001(4)
C14 0.028(5) 0.034(6) 0.043(6) -0.012(5) 0.005(4) -0.006(4)

loop_
_atom_type_symbol
_atom_type_description
_atom_type_scat_dispersion_real
_atom_type_scat_dispersion_imag
_atom_type_scat_source
C C 0.0033 0.0016 'International Tables Vol C Tables 4.2.6.8 and 6.1.1.4'
H H 0.0000 0.0000 'International Tables Vol C Tables 4.2.6.8 and 6.1.1.4'
N N 0.0061 0.0033 'International Tables Vol C Tables 4.2.6.8 and 6.1.1.4'
Cd Cd -0.8075 1.2024 'International Tables Vol C Tables 4.2.6.8 and 6.1.1.4'
I I -0.4742 1.8119 'International Tables Vol C Tables 4.2.6.8 and 6.1.1.4'

loop_
_geom_angle_atom_site_label_1
_geom_angle_atom_site_label_2
_geom_angle_atom_site_label_3
_geom_angle
_geom_angle_site_symmetry_1
_geom_angle_site_symmetry_3
N3 Cd1 N3 95.8(4) . 2
N3 Cd1 I1 103.74(18) . 2
N3 Cd1 I1 108.07(18) 2 2
N3 Cd1 I1 108.07(18) . .
N3 Cd1 I1 103.74(18) 2 .
I1 Cd1 I1 131.76(5) 2 .
C7 N1 C1 105.0(8) . .
C15 C11 C12 117.5(8) . .
C15 C11 C10 119.8(8) . .
C12 C11 C10 122.6(8) . .
C6 N2 C7 105.3(8) . .
C6 N2 C10 123.9(8) . .
C7 N2 C10 130.7(8) . .
N3 C15 C11 123.9(8) . .
N3 C15 H15A 118.0 . .
C11 C15 H15A 118.0 . .
C9 N4 N4 110.9(9) . 7_556
C2 C3 C4 122.9(10) . .
C2 C3 H3A 118.5 . .
C4 C3 H3A 118.5 . .
N1 C7 N2 113.5(8) . .
N1 C7 C9 122.1(8) . .
N2 C7 C9 124.4(8) . .
N4 C9 C8 127.4(9) . .
N4 C9 C7 115.4(8) . .
C8 C9 C7 117.0(9) . .
C13 C12 C11 119.0(8) . .
C13 C12 H12A 120.5 . .
C11 C12 H12A 120.5 . .
N2 C6 C5 131.3(9) . .
N2 C6 C1 106.0(8) . .
C5 C6 C1 122.7(10) . .
C9 C8 H8A 109.5 . .
C9 C8 H8B 109.5 . .
H8A C8 H8B 109.5 . .
C9 C8 H8C 109.5 . .
H8A C8 H8C 109.5 . .
H8B C8 H8C 109.5 . .
C3 C2 C1 116.4(10) . .
C3 C2 H2A 121.8 . .
C1 C2 H2A 121.8 . .
N2 C10 C11 114.3(7) . .
N2 C10 H10A 108.7 . .
C11 C10 H10A 108.7 . .
N2 C10 H10B 108.7 . .
C11 C10 H10B 108.7 . .
H10A C10 H10B 107.6 . .
C5 C4 C3 121.0(10) . .
C5 C4 H4A 119.5 . .
C3 C4 H4A 119.5 . .
N1 C1 C2 129.1(9) . .
N1 C1 C6 110.1(8) . .
C2 C1 C6 120.8(9) . .
C12 C13 C14 120.2(9) . .
C12 C13 H13A 119.9 . .
C14 C13 H13A 119.9 . .
C4 C5 C6 116.1(10) . .
C4 C5 H5A 121.9 . .
C6 C5 H5A 121.9 . .
C15 N3 C14 117.7(8) . .
C15 N3 Cd1 119.9(6) . .
C14 N3 Cd1 122.4(6) . .
N3 C14 C13 121.6(9) . .
N3 C14 H14B 119.2 . .
C13 C14 H14B 119.2 . .

loop_
_geom_bond_atom_site_label_1
_geom_bond_atom_site_label_2
_geom_bond_distance
_geom_bond_site_symmetry_2
Cd1 N3 2.279(7) .
Cd1 N3 2.279(7) 2
Cd1 I1 2.6978(8) 2
Cd1 I1 2.6978(8) .
N1 C7 1.310(12) .
N1 C1 1.381(12) .
C11 C15 1.369(13) .
C11 C12 1.399(12) .
C11 C10 1.501(13) .
N2 C6 1.383(12) .
N2 C7 1.388(12) .
N2 C10 1.441(12) .
C15 N3 1.338(11) .
C15 H15A 0.9300 .
N4 C9 1.295(12) .
N4 N4 1.423(16) 7_556
C3 C2 1.381(15) .
C3 C4 1.406(16) .
C3 H3A 0.9300 .
C7 C9 1.488(14) .
C9 C8 1.486(14) .
C12 C13 1.354(13) .
C12 H12A 0.9300 .
C6 C5 1.398(14) .
C6 C1 1.402(13) .
C8 H8A 0.9600 .
C8 H8B 0.9600 .
C8 H8C 0.9600 .
C2 C1 1.390(14) .
C2 H2A 0.9300 .
C10 H10A 0.9700 .
C10 H10B 0.9700 .
C4 C5 1.382(15) .
C4 H4A 0.9300 .
C13 C14 1.381(14) .
C13 H13A 0.9300 .
C5 H5A 0.9300 .
N3 C14 1.344(11) .
C14 H14B 0.9300 .

loop_
_geom_torsion_atom_site_label_1
_geom_torsion_atom_site_label_2
_geom_torsion_atom_site_label_3
_geom_torsion_atom_site_label_4
_geom_torsion
_geom_torsion_site_symmetry_1
C12 C11 C15 N3 0.5(13) .
C10 C11 C15 N3 177.6(8) .
C1 N1 C7 N2 1.5(10) .
C1 N1 C7 C9 -178.7(8) .
C6 N2 C7 N1 -2.8(10) .
C10 N2 C7 N1 172.7(8) .
C6 N2 C7 C9 177.5(8) .
C10 N2 C7 C9 -7.1(15) .
N4 N4 C9 C8 -4.0(15) 7_556
N4 N4 C9 C7 -178.8(8) 7_556
N1 C7 C9 N4 166.0(8) .
N2 C7 C9 N4 -14.3(13) .
N1 C7 C9 C8 -9.4(13) .
N2 C7 C9 C8 170.3(9) .
C15 C11 C12 C13 -1.1(14) .
C10 C11 C12 C13 -178.1(9) .
C7 N2 C6 C5 179.9(10) .
C10 N2 C6 C5 4.0(15) .
C7 N2 C6 C1 2.8(9) .
C10 N2 C6 C1 -173.1(8) .
C4 C3 C2 C1 -0.6(15) .
C6 N2 C10 C11 -89.2(10) .
C7 N2 C10 C11 96.1(11) .
C15 C11 C10 N2 173.2(8) .
C12 C11 C10 N2 -9.9(13) .
C2 C3 C4 C5 2.0(16) .
C7 N1 C1 C2 -178.0(10) .
C7 N1 C1 C6 0.4(10) .
C3 C2 C1 N1 178.3(9) .
C3 C2 C1 C6 0.1(14) .
N2 C6 C1 N1 -2.0(10) .
C5 C6 C1 N1 -179.4(9) .
N2 C6 C1 C2 176.5(8) .
C5 C6 C1 C2 -0.9(14) .
C11 C12 C13 C14 0.3(15) .
C3 C4 C5 C6 -2.6(15) .
N2 C6 C5 C4 -174.6(9) .
C1 C6 C5 C4 2.1(14) .
C11 C15 N3 C14 0.9(13) .
C11 C15 N3 Cd1 -178.4(7) .
N3 Cd1 N3 C15 -55.6(6) 2
I1 Cd1 N3 C15 -165.9(6) 2
I1 Cd1 N3 C15 50.9(7) .
N3 Cd1 N3 C14 125.1(8) 2
I1 Cd1 N3 C14 14.8(8) 2
I1 Cd1 N3 C14 -128.4(7) .
C15 N3 C14 C13 -1.8(14) .
Cd1 N3 C14 C13 177.5(7) .
C12 C13 C14 N3 1.2(16) .
